data_7104706
loop_
_publ_author_name
'Chen, Yun'
'Li, Hui'
'Cai, Shuanglian'

_publ_section_title
;
 Luminescent N-arylphthalimidino derivatives 2- and
 4-(1-oxo-1H-2,3-dihydroisoindol-2-yl)benzoic acid: examples of a new
 class of reaction induced crystallization for an organic compound.
;
_journal_issue 36
_journal_name_full 'Chemical communications (Cambridge, England)'
_journal_page_first 5392
_journal_page_last 5393
_journal_paper_doi 10.1039/b908853a
_journal_volume 34
_journal_year 2009
_chemical_formula_moiety 'C15 H11 N O3'
_chemical_formula_sum 'C15 H11 N O3'
_chemical_formula_weight 253.25
_chemical_name_systematic
;
?
;
_space_group_IT_number 19
_symmetry_cell_setting orthorhombic
_symmetry_space_group_name_Hall 'P 2ac 2ab'
_symmetry_space_group_name_H-M 'P 21 21 21'
_atom_sites_solution_hydrogens geom
_atom_sites_solution_primary direct
_atom_sites_solution_secondary difmap
_audit_creation_method SHELXL-97
_cell_angle_alpha 90.00
_cell_angle_beta 90.00
_cell_angle_gamma 90.00
_cell_formula_units_Z 4
_cell_length_a 5.8831(13)
_cell_length_b 11.837(3)
_cell_length_c 17.492(5)
_cell_measurement_reflns_used 3005
_cell_measurement_temperature 273(2)
_cell_measurement_theta_max 25.0465
_cell_measurement_theta_min 2.8970
_cell_volume 1218.1(5)
_computing_cell_refinement 'SMART (Siemens, 1996)'
_computing_data_collection 'SMART (Siemens, 1996)'
_computing_data_reduction 'XPREP/SAINT(Siemens, 1994)'
_computing_molecular_graphics 'DIAMOND (Brandenburg, 2005)'
_computing_publication_material 'SHELXTL (Sheldrick, 2008)'
_computing_structure_refinement 'SHELXL-97 (Sheldrick, 2008)'
_computing_structure_solution 'SHELXS-97 (Sheldrick, 2008)'
_diffrn_ambient_temperature 273(2)
_diffrn_measured_fraction_theta_full 0.966
_diffrn_measured_fraction_theta_max 0.966
_diffrn_measurement_device_type 'Siemens SMART CCD'
_diffrn_measurement_method '\f and \w scans'
_diffrn_radiation_monochromator graphite
_diffrn_radiation_source 'fine-focus sealed tube'
_diffrn_radiation_type MoK\a
_diffrn_radiation_wavelength 0.71073
_diffrn_reflns_av_R_equivalents 0.0640
_diffrn_reflns_av_sigmaI/netI 0.0567
_diffrn_reflns_limit_h_max 5
_diffrn_reflns_limit_h_min -6
_diffrn_reflns_limit_k_max 13
_diffrn_reflns_limit_k_min -6
_diffrn_reflns_limit_l_max 18
_diffrn_reflns_limit_l_min -20
_diffrn_reflns_number 3005
_diffrn_reflns_theta_full 25.05
_diffrn_reflns_theta_max 25.05
_diffrn_reflns_theta_min 2.90
_exptl_absorpt_coefficient_mu 0.097
_exptl_absorpt_correction_T_max 0.9846
_exptl_absorpt_correction_T_min 0.9770
_exptl_absorpt_correction_type multi-scan
_exptl_absorpt_process_details 'SADABS (Sheldrick, 1996)'
_exptl_crystal_colour colorless
_exptl_crystal_density_diffrn 1.381
_exptl_crystal_density_method 'not measured'
_exptl_crystal_description block
_exptl_crystal_F_000 528
_exptl_crystal_size_max 0.24
_exptl_crystal_size_mid 0.18
_exptl_crystal_size_min 0.16
_refine_diff_density_max 0.164
_refine_diff_density_min -0.174
_refine_diff_density_rms 0.045
_refine_ls_abs_structure_details 'Flack H D (1983), Acta Cryst. A39, 876-881'
_refine_ls_abs_structure_Flack -10(10)
_refine_ls_extinction_method none
_refine_ls_goodness_of_fit_ref 1.010
_refine_ls_hydrogen_treatment mixed
_refine_ls_matrix_type full
_refine_ls_number_parameters 176
_refine_ls_number_reflns 1227
_refine_ls_number_restraints 1
_refine_ls_restrained_S_all 1.009
_refine_ls_R_factor_all 0.1152
_refine_ls_R_factor_gt 0.0709
_refine_ls_shift/su_max 0.000
_refine_ls_shift/su_mean 0.000
_refine_ls_structure_factor_coef Fsqd
_refine_ls_weighting_details 'calc w=1/[\s^2^(Fo^2^)+(0.0329P)^2^+2.8981P] where P=(Fo^2^+2Fc^2^)/3'
_refine_ls_weighting_scheme calc
_refine_ls_wR_factor_gt 0.1423
_refine_ls_wR_factor_ref 0.1666
_reflns_number_gt 867
_reflns_number_total 1227
_reflns_threshold_expression >2sigma(I)
_cod_data_source_file b908853a.txt
_cod_data_source_block d
_cod_depositor_comments
;
The following automatic conversions were performed:
'_exptl_absorpt_correction_type' value 'Multi-scan' changed to
'multi-scan' according to
'/home/saulius/struct/CIF-dictionaries/cif_core.dic' dictionary named
'cif_core.dic' version 2.4.1 from 2010-06-29.

Automatic conversion script
Id: cif_fix_enum 1527 2010-12-29 10:47:43Z saulius 
;
_cod_database_code 7104706

loop_
_symmetry_equiv_pos_as_xyz
'x, y, z'
'-x+1/2, -y, z+1/2'
'-x, y+1/2, -z+1/2'
'x+1/2, -y+1/2, -z'

loop_
_atom_site_label
_atom_site_type_symbol
_atom_site_fract_x
_atom_site_fract_y
_atom_site_fract_z
_atom_site_U_iso_or_equiv
_atom_site_adp_type
_atom_site_occupancy
_atom_site_symmetry_multiplicity
_atom_site_calc_flag
_atom_site_refinement_flags
_atom_site_disorder_assembly
_atom_site_disorder_group
N1 N 0.4977(10) 0.6372(5) 0.2917(3) 0.0477(15) Uani 1 1 d . . .
O1 O 0.8119(10) 0.5279(4) 0.2715(3) 0.0665(17) Uani 1 1 d . . .
O2 O 0.8124(12) 0.8133(5) 0.2890(3) 0.086(2) Uani 1 1 d . . .
O3 O 0.8831(12) 0.8891(6) 0.1779(3) 0.084(2) Uani 1 1 d D . .
H3 H 0.998(11) 0.932(7) 0.198(5) 0.11(4) Uiso 1 1 d D . .
C1 C 0.6773(14) 0.5740(6) 0.3146(4) 0.0484(19) Uani 1 1 d . . .
C2 C 0.3654(13) 0.6845(7) 0.3545(4) 0.063(2) Uani 1 1 d . . .
H2A H 0.2075 0.6612 0.3516 0.076 Uiso 1 1 calc R . .
H2B H 0.3729 0.7664 0.3548 0.076 Uiso 1 1 calc R . .
C3 C 0.4797(13) 0.6356(6) 0.4233(4) 0.0526(19) Uani 1 1 d . . .
C4 C 0.4332(15) 0.6454(6) 0.5004(4) 0.064(2) Uani 1 1 d . . .
H4 H 0.3076 0.6864 0.5170 0.077 Uiso 1 1 calc R . .
C5 C 0.5746(17) 0.5939(7) 0.5525(4) 0.066(2) Uani 1 1 d . . .
H5 H 0.5427 0.5992 0.6045 0.080 Uiso 1 1 calc R . .
C6 C 0.7620(16) 0.5349(6) 0.5286(4) 0.066(2) Uani 1 1 d . . .
H6 H 0.8579 0.5026 0.5648 0.079 Uiso 1 1 calc R . .
C7 C 0.8110(15) 0.5225(6) 0.4520(4) 0.058(2) Uani 1 1 d . . .
H7 H 0.9359 0.4806 0.4360 0.070 Uiso 1 1 calc R . .
C8 C 0.6692(13) 0.5740(6) 0.4001(4) 0.0483(19) Uani 1 1 d . . .
C9 C 0.4591(12) 0.6730(5) 0.2144(4) 0.0452(17) Uani 1 1 d . . .
C10 C 0.5864(13) 0.7602(6) 0.1814(4) 0.0472(18) Uani 1 1 d . . .
C11 C 0.5321(14) 0.7908(6) 0.1068(4) 0.056(2) Uani 1 1 d . . .
H11 H 0.6162 0.8473 0.0830 0.067 Uiso 1 1 calc R . .
C12 C 0.3592(15) 0.7405(6) 0.0675(4) 0.063(2) Uani 1 1 d . . .
H12 H 0.3259 0.7638 0.0180 0.076 Uiso 1 1 calc R . .
C13 C 0.2352(15) 0.6563(7) 0.1003(5) 0.070(2) Uani 1 1 d . . .
H13 H 0.1184 0.6216 0.0732 0.084 Uiso 1 1 calc R . .
C14 C 0.2849(15) 0.6228(6) 0.1747(4) 0.061(2) Uani 1 1 d . . .
H14 H 0.1997 0.5660 0.1977 0.073 Uiso 1 1 calc R . .
C15 C 0.7717(13) 0.8206(6) 0.2226(4) 0.0511(19) Uani 1 1 d . . .

loop_
_atom_site_aniso_label
_atom_site_aniso_U_11
_atom_site_aniso_U_22
_atom_site_aniso_U_33
_atom_site_aniso_U_23
_atom_site_aniso_U_13
_atom_site_aniso_U_12
N1 0.043(4) 0.049(3) 0.051(3) 0.007(3) 0.013(3) 0.006(3)
O1 0.064(4) 0.078(4) 0.058(3) 0.010(3) 0.014(3) 0.033(3)
O2 0.104(5) 0.097(4) 0.056(3) 0.008(3) -0.019(4) -0.044(5)
O3 0.091(5) 0.100(5) 0.062(3) 0.004(3) 0.002(3) -0.051(4)
C1 0.048(5) 0.039(4) 0.058(4) 0.004(3) 0.008(4) 0.000(4)
C2 0.056(5) 0.069(5) 0.065(4) 0.003(4) 0.003(5) 0.014(5)
C3 0.048(5) 0.045(4) 0.065(4) -0.002(4) 0.008(4) -0.002(4)
C4 0.068(6) 0.061(5) 0.063(4) -0.008(4) 0.022(5) 0.001(5)
C5 0.091(7) 0.056(5) 0.053(4) 0.002(4) 0.009(5) -0.015(5)
C6 0.088(7) 0.055(5) 0.054(5) 0.005(4) 0.003(5) -0.004(6)
C7 0.061(6) 0.056(5) 0.058(4) 0.001(4) 0.004(4) 0.009(5)
C8 0.047(5) 0.040(4) 0.058(4) 0.007(3) 0.002(4) -0.006(4)
C9 0.044(5) 0.038(4) 0.053(4) 0.000(3) 0.001(4) 0.003(4)
C10 0.048(5) 0.042(4) 0.052(4) -0.004(3) 0.004(4) 0.001(4)
C11 0.061(6) 0.053(4) 0.055(4) 0.002(4) -0.003(4) -0.004(4)
C12 0.075(6) 0.054(5) 0.061(5) 0.003(4) -0.018(5) -0.005(5)
C13 0.070(6) 0.065(5) 0.075(5) 0.008(5) -0.021(5) -0.021(5)
C14 0.056(5) 0.054(5) 0.073(5) 0.002(4) -0.005(4) -0.015(5)
C15 0.058(5) 0.045(4) 0.050(4) -0.005(3) 0.006(4) -0.004(4)

loop_
_atom_type_symbol
_atom_type_description
_atom_type_scat_dispersion_real
_atom_type_scat_dispersion_imag
_atom_type_scat_source
C C 0.0033 0.0000 'International Tables Vol C Tables 4.2.6.8 and 6.1.1.4'
H H 0.0000 0.0000 'International Tables Vol C Tables 4.2.6.8 and 6.1.1.4'
N N 0.0061 0.0000 'International Tables Vol C Tables 4.2.6.8 and 6.1.1.4'
O O 0.0106 0.0000 'International Tables Vol C Tables 4.2.6.8 and 6.1.1.4'

loop_
_geom_angle_atom_site_label_1
_geom_angle_atom_site_label_2
_geom_angle_atom_site_label_3
_geom_angle
_geom_angle_site_symmetry_1
_geom_angle_site_symmetry_3
_geom_angle_publ_flag
C1 N1 C9 124.4(6) . . ?
C1 N1 C2 113.9(6) . . ?
C9 N1 C2 120.8(6) . . ?
C15 O3 H3 119(6) . . ?
O1 C1 N1 124.7(6) . . ?
O1 C1 C8 129.6(7) . . ?
N1 C1 C8 105.8(6) . . ?
N1 C2 C3 102.6(6) . . ?
N1 C2 H2A 111.2 . . ?
C3 C2 H2A 111.2 . . ?
N1 C2 H2B 111.2 . . ?
C3 C2 H2B 111.2 . . ?
H2A C2 H2B 109.2 . . ?
C4 C3 C8 119.2(7) . . ?
C4 C3 C2 131.6(8) . . ?
C8 C3 C2 109.2(6) . . ?
C5 C4 C3 119.3(8) . . ?
C5 C4 H4 120.3 . . ?
C3 C4 H4 120.3 . . ?
C6 C5 C4 120.7(7) . . ?
C6 C5 H5 119.7 . . ?
C4 C5 H5 119.7 . . ?
C5 C6 C7 121.3(8) . . ?
C5 C6 H6 119.4 . . ?
C7 C6 H6 119.4 . . ?
C8 C7 C6 117.9(8) . . ?
C8 C7 H7 121.0 . . ?
C6 C7 H7 121.0 . . ?
C7 C8 C3 121.6(7) . . ?
C7 C8 C1 129.9(8) . . ?
C3 C8 C1 108.5(7) . . ?
C14 C9 C10 120.7(6) . . ?
C14 C9 N1 117.9(6) . . ?
C10 C9 N1 121.4(6) . . ?
C11 C10 C9 117.1(7) . . ?
C11 C10 C15 119.7(7) . . ?
C9 C10 C15 123.1(6) . . ?
C12 C11 C10 122.0(8) . . ?
C12 C11 H11 119.0 . . ?
C10 C11 H11 119.0 . . ?
C13 C12 C11 120.5(7) . . ?
C13 C12 H12 119.8 . . ?
C11 C12 H12 119.8 . . ?
C12 C13 C14 119.3(8) . . ?
C12 C13 H13 120.3 . . ?
C14 C13 H13 120.3 . . ?
C9 C14 C13 120.4(8) . . ?
C9 C14 H14 119.8 . . ?
C13 C14 H14 119.8 . . ?
O2 C15 O3 122.0(8) . . ?
O2 C15 C10 125.8(7) . . ?
O3 C15 C10 112.2(6) . . ?

loop_
_geom_bond_atom_site_label_1
_geom_bond_atom_site_label_2
_geom_bond_distance
_geom_bond_site_symmetry_2
_geom_bond_publ_flag
N1 C1 1.356(9) . ?
N1 C9 1.434(8) . ?
N1 C2 1.458(8) . ?
O1 C1 1.222(8) . ?
O2 C15 1.189(8) . ?
O3 C15 1.303(9) . ?
O3 H3 0.91(2) . ?
C1 C8 1.496(9) . ?
C2 C3 1.495(10) . ?
C2 H2A 0.9700 . ?
C2 H2B 0.9700 . ?
C3 C4 1.382(9) . ?
C3 C8 1.393(10) . ?
C4 C5 1.376(10) . ?
C4 H4 0.9300 . ?
C5 C6 1.370(11) . ?
C5 H5 0.9300 . ?
C6 C7 1.378(9) . ?
C6 H6 0.9300 . ?
C7 C8 1.376(10) . ?
C7 H7 0.9300 . ?
C9 C14 1.373(10) . ?
C9 C10 1.400(9) . ?
C10 C11 1.391(9) . ?
C10 C15 1.489(10) . ?
C11 C12 1.365(10) . ?
C11 H11 0.9300 . ?
C12 C13 1.361(10) . ?
C12 H12 0.9300 . ?
C13 C14 1.392(10) . ?
C13 H13 0.9300 . ?
C14 H14 0.9300 . ?

loop_
_geom_hbond_atom_site_label_D
_geom_hbond_atom_site_label_H
_geom_hbond_atom_site_label_A
_geom_hbond_distance_DH
_geom_hbond_distance_HA
_geom_hbond_distance_DA
_geom_hbond_angle_DHA
_geom_hbond_site_symmetry_A
C14 H14 O1 0.93 2.66 3.445(10) 142.6 1_455
C5 H5 O2 0.93 2.53 3.358(10) 149.0 4_466
C7 H7 O3 0.93 2.51 3.302(10) 143.8 3_745
O3 H3 O1 0.91(2) 1.69(3) 2.590(8) 171(9) 3_755

loop_
_geom_torsion_atom_site_label_1
_geom_torsion_atom_site_label_2
_geom_torsion_atom_site_label_3
_geom_torsion_atom_site_label_4
_geom_torsion
_geom_torsion_site_symmetry_1
_geom_torsion_site_symmetry_2
_geom_torsion_site_symmetry_3
_geom_torsion_site_symmetry_4
_geom_torsion_publ_flag
C9 N1 C1 O1 -9.7(11) . . . . ?
C2 N1 C1 O1 -179.0(7) . . . . ?
C9 N1 C1 C8 170.7(6) . . . . ?
C2 N1 C1 C8 1.4(8) . . . . ?
C1 N1 C2 C3 -3.5(8) . . . . ?
C9 N1 C2 C3 -173.2(6) . . . . ?
N1 C2 C3 C4 -178.3(8) . . . . ?
N1 C2 C3 C8 4.3(8) . . . . ?
C8 C3 C4 C5 -0.2(11) . . . . ?
C2 C3 C4 C5 -177.4(8) . . . . ?
C3 C4 C5 C6 1.0(12) . . . . ?
C4 C5 C6 C7 -1.9(13) . . . . ?
C5 C6 C7 C8 1.8(12) . . . . ?
C6 C7 C8 C3 -0.9(12) . . . . ?
C6 C7 C8 C1 -179.0(8) . . . . ?
C4 C3 C8 C7 0.1(11) . . . . ?
C2 C3 C8 C7 177.9(7) . . . . ?
C4 C3 C8 C1 178.6(7) . . . . ?
C2 C3 C8 C1 -3.7(8) . . . . ?
O1 C1 C8 C7 0.2(14) . . . . ?
N1 C1 C8 C7 179.7(7) . . . . ?
O1 C1 C8 C3 -178.1(8) . . . . ?
N1 C1 C8 C3 1.5(8) . . . . ?
C1 N1 C9 C14 108.3(8) . . . . ?
C2 N1 C9 C14 -83.2(8) . . . . ?
C1 N1 C9 C10 -74.9(9) . . . . ?
C2 N1 C9 C10 93.6(8) . . . . ?
C14 C9 C10 C11 -1.6(10) . . . . ?
N1 C9 C10 C11 -178.3(6) . . . . ?
C14 C9 C10 C15 177.8(7) . . . . ?
N1 C9 C10 C15 1.1(10) . . . . ?
C9 C10 C11 C12 1.5(11) . . . . ?
C15 C10 C11 C12 -177.9(7) . . . . ?
C10 C11 C12 C13 -1.0(12) . . . . ?
C11 C12 C13 C14 0.6(12) . . . . ?
C10 C9 C14 C13 1.3(11) . . . . ?
N1 C9 C14 C13 178.1(7) . . . . ?
C12 C13 C14 C9 -0.8(12) . . . . ?
C11 C10 C15 O2 168.8(8) . . . . ?
C9 C10 C15 O2 -10.5(12) . . . . ?
C11 C10 C15 O3 -8.0(10) . . . . ?
C9 C10 C15 O3 172.6(7) . . . . ?

loop_
_cod_related_entry_id
_cod_related_entry_database
_cod_related_entry_code
1 ChemSpider 1214480
